data_4511549
loop_
_publ_author_name
'Han, Zheng-Bo'
'Cheng, Xiao-Ning'
'Chen, Xiao-Ming'

_publ_section_title
;
 Effect of the Size of Aromatic Chelate Ligands on the Frameworks of Metal
 Dicarboxylate Polymers:&#x2009; From Helical Chains to 2-D Networks
;
_journal_issue 2
_journal_name_full 'Crystal Growth &amp; Design'
_journal_page_first 695
_journal_paper_doi 10.1021/cg049834+
_journal_volume 5
_journal_year 2005
_chemical_formula_sum 'C26 H17 N2 Ni O5.5'
_chemical_formula_weight 504.13
_chemical_name_systematic
; 
 ? 
;
_space_group_IT_number 14
_symmetry_cell_setting monoclinic
_symmetry_space_group_name_Hall '-P 2yn'
_symmetry_space_group_name_H-M 'P 1 21/n 1'
_atom_sites_solution_hydrogens geom
_atom_sites_solution_primary direct
_atom_sites_solution_secondary difmap
_audit_creation_method SHELXL-97
_cell_angle_alpha 90.00
_cell_angle_beta 97.407(2)
_cell_angle_gamma 90.00
_cell_formula_units_Z 4
_cell_length_a 7.6777(8)
_cell_length_b 19.0226(19)
_cell_length_c 15.2344(15)
_cell_measurement_temperature 293(2)
_cell_volume 2206.4(4)
_computing_cell_refinement 'Bruker SMART'
_computing_data_collection 'Bruker SMART'
_computing_data_reduction 'Bruker SHELXTL'
_computing_molecular_graphics 'Bruker SHELXTL'
_computing_publication_material 'Bruker SHELXTL'
_computing_structure_refinement 'SHELXL-97 (Sheldrick, 1997)'
_computing_structure_solution 'SHELXS-97 (Sheldrick, 1990)'
_diffrn_ambient_temperature 293(2)
_diffrn_measured_fraction_theta_full 0.999
_diffrn_measured_fraction_theta_max 0.999
_diffrn_measurement_device_type 'CCD area detector'
_diffrn_measurement_method 'omega scans'
_diffrn_radiation_monochromator graphite
_diffrn_radiation_source 'fine-focus sealed tube'
_diffrn_radiation_type MoK\a
_diffrn_radiation_wavelength 0.71073
_diffrn_reflns_av_R_equivalents 0.0344
_diffrn_reflns_av_sigmaI/netI 0.0434
_diffrn_reflns_limit_h_max 9
_diffrn_reflns_limit_h_min -9
_diffrn_reflns_limit_k_max 20
_diffrn_reflns_limit_k_min -23
_diffrn_reflns_limit_l_max 12
_diffrn_reflns_limit_l_min -18
_diffrn_reflns_number 12305
_diffrn_reflns_theta_full 26.00
_diffrn_reflns_theta_max 26.00
_diffrn_reflns_theta_min 1.72
_exptl_absorpt_coefficient_mu 0.924
_exptl_absorpt_correction_T_max 0.9133
_exptl_absorpt_correction_T_min 0.8513
_exptl_absorpt_correction_type integration
_exptl_crystal_colour green
_exptl_crystal_density_diffrn 1.518
_exptl_crystal_density_method 'not measured'
_exptl_crystal_description block
_exptl_crystal_F_000 1036
_exptl_crystal_size_max 0.18
_exptl_crystal_size_mid 0.15
_exptl_crystal_size_min 0.10
_refine_diff_density_max 0.441
_refine_diff_density_min -0.276
_refine_diff_density_rms 0.073
_refine_ls_extinction_method none
_refine_ls_goodness_of_fit_ref 1.096
_refine_ls_hydrogen_treatment mixed
_refine_ls_matrix_type full
_refine_ls_number_parameters 316
_refine_ls_number_reflns 4322
_refine_ls_number_restraints 210
_refine_ls_restrained_S_all 1.097
_refine_ls_R_factor_all 0.0786
_refine_ls_R_factor_gt 0.0592
_refine_ls_shift/su_max 0.001
_refine_ls_shift/su_mean 0.000
_refine_ls_structure_factor_coef Fsqd
_refine_ls_weighting_details 'calc w=1/[\s^2^(Fo^2^)+(0.0613P)^2^+1.1407P] where P=(Fo^2^+2Fc^2^)/3'
_refine_ls_weighting_scheme calc
_refine_ls_wR_factor_gt 0.1274
_refine_ls_wR_factor_ref 0.1360
_reflns_number_gt 3397
_reflns_number_total 4322
_reflns_threshold_expression >2sigma(I)
_cod_data_source_file cg049834%2Bsi20040810_114611.cif
_cod_data_source_block compound_2
_cod_depositor_comments
;
The following automatic conversions were performed:

'_symmetry_cell_setting' value 'Monoclinic' changed to 'monoclinic'
according to
/usr/data/users/saulius/automatic-downloads/retrospective/ACS/lib/dictionaries/cif_core.dic
dictionary named 'cif_core.dic' version 2.4.2 from 2011-04-26.

Automatic conversion script
Id: cif_fix_values 2281 2013-09-26 08:29:07Z andrius 
;
_cod_original_sg_symbol_H-M P2(1)/n
_cod_original_formula_sum 'C26 H17 N2 Ni O5.50'
_cod_database_code 4511549

loop_
_symmetry_equiv_pos_as_xyz
'x, y, z'
'-x+1/2, y+1/2, -z+1/2'
'-x, -y, -z'
'x-1/2, -y-1/2, z-1/2'

loop_
_atom_site_label
_atom_site_type_symbol
_atom_site_fract_x
_atom_site_fract_y
_atom_site_fract_z
_atom_site_U_iso_or_equiv
_atom_site_adp_type
_atom_site_occupancy
_atom_site_symmetry_multiplicity
_atom_site_calc_flag
_atom_site_refinement_flags
Ni1 Ni 0.78641(5) 0.13655(2) 0.81712(3) 0.03797(17) Uani 1 1 d U
C1 C 2.0499(4) 0.37859(17) 1.1977(2) 0.0378(8) Uani 1 1 d U
C2 C 1.9050(4) 0.39214(17) 1.1247(2) 0.0344(8) Uani 1 1 d U
C3 C 1.7296(4) 0.38359(18) 1.1372(2) 0.0410(8) Uani 1 1 d U
H3A H 1.7011 0.3692 1.1919 0.049 Uiso 1 1 calc R
C4 C 1.5982(5) 0.3965(2) 1.0684(3) 0.0465(9) Uani 1 1 d U
H4A H 1.4811 0.3899 1.0761 0.056 Uiso 1 1 calc R
C5 C 1.6416(4) 0.41908(18) 0.9885(2) 0.0394(8) Uani 1 1 d U
C6 C 1.8123(5) 0.4294(2) 0.9759(2) 0.0459(9) Uani 1 1 d U
H6A H 1.8395 0.4460 0.9219 0.055 Uiso 1 1 calc R
C7 C 1.9446(4) 0.4150(2) 1.0438(2) 0.0443(9) Uani 1 1 d U
H7A H 2.0613 0.4208 1.0349 0.053 Uiso 1 1 calc R
C8 C 1.3908(4) 0.38519(18) 0.8905(2) 0.0384(8) Uani 1 1 d U
C9 C 1.2192(4) 0.40562(19) 0.8715(2) 0.0403(8) Uani 1 1 d U
H9A H 1.1880 0.4526 0.8763 0.048 Uiso 1 1 calc R
C10 C 1.0925(5) 0.35545(19) 0.8449(2) 0.0431(9) Uani 1 1 d U
H10A H 0.9757 0.3691 0.8314 0.052 Uiso 1 1 calc R
C11 C 1.1370(4) 0.28541(18) 0.8379(2) 0.0356(8) Uani 1 1 d U
C12 C 1.3130(4) 0.26645(19) 0.8519(2) 0.0433(9) Uani 1 1 d U
H12A H 1.3453 0.2200 0.8436 0.052 Uiso 1 1 calc R
C13 C 1.4402(5) 0.31617(19) 0.8779(3) 0.0498(10) Uani 1 1 d U
H13A H 1.5582 0.3035 0.8869 0.060 Uiso 1 1 calc R
C14 C 0.9987(4) 0.23056(19) 0.8213(2) 0.0388(8) Uani 1 1 d U
C15 C 0.8295(6) -0.0205(2) 0.7818(3) 0.0673(13) Uani 1 1 d U
H15A H 0.8528 -0.0085 0.7253 0.081 Uiso 1 1 calc R
C16 C 0.8199(7) -0.0907(3) 0.8042(5) 0.096(2) Uani 1 1 d U
H16A H 0.8353 -0.1254 0.7628 0.116 Uiso 1 1 calc R
C17 C 0.7885(7) -0.1086(3) 0.8853(6) 0.101(2) Uani 1 1 d U
H17A H 0.7822 -0.1559 0.9001 0.121 Uiso 1 1 calc R
C18 C 0.7645(6) -0.0568(3) 0.9493(4) 0.0776(16) Uani 1 1 d U
C19 C 0.7310(8) -0.0683(4) 1.0397(6) 0.111(3) Uani 1 1 d U
H19A H 0.7203 -0.1141 1.0594 0.133 Uiso 1 1 calc R
C20 C 0.7154(8) -0.0165(5) 1.0944(5) 0.111(3) Uani 1 1 d U
H20A H 0.6948 -0.0270 1.1518 0.133 Uiso 1 1 calc R
C21 C 0.7288(6) 0.0557(3) 1.0697(3) 0.0777(16) Uani 1 1 d U
C22 C 0.7181(7) 0.1144(4) 1.1246(3) 0.098(2) Uani 1 1 d U
H22A H 0.6986 0.1080 1.1831 0.117 Uiso 1 1 calc R
C23 C 0.7359(8) 0.1800(4) 1.0934(3) 0.101(2) Uani 1 1 d U
H23A H 0.7285 0.2187 1.1301 0.122 Uiso 1 1 calc R
C24 C 0.7651(6) 0.1895(3) 1.0064(3) 0.0731(14) Uani 1 1 d U
H24A H 0.7774 0.2350 0.9857 0.088 Uiso 1 1 calc R
C25 C 0.7593(4) 0.0700(2) 0.9818(3) 0.0517(10) Uani 1 1 d U
C26 C 0.7770(4) 0.0130(2) 0.9215(3) 0.0513(10) Uani 1 1 d U
N1 N 0.8062(4) 0.03057(17) 0.8392(2) 0.0464(8) Uani 1 1 d U
N2 N 0.7763(4) 0.13588(18) 0.9513(2) 0.0489(8) Uani 1 1 d U
O1 O 2.2068(3) 0.37735(14) 1.18108(16) 0.0465(6) Uani 1 1 d U
O2 O 2.0166(3) 0.37028(13) 1.27605(16) 0.0436(6) Uani 1 1 d U
O3 O 1.5132(3) 0.43642(13) 0.91839(18) 0.0516(7) Uani 1 1 d U
O4 O 1.0438(3) 0.16669(13) 0.81961(16) 0.0440(6) Uani 1 1 d U
O5 O 0.8375(3) 0.24725(13) 0.81397(17) 0.0476(6) Uani 1 1 d U
O1W O 0.7364(17) -0.2650(4) 0.9277(8) 0.192(6) Uani 0.50 1 d PU
H1WA H 0.7077 -0.2768 0.9777 0.230 Uiso 0.50 1 d PR
H1WB H 0.7508 -0.2962 0.8895 0.230 Uiso 0.50 1 d PR

loop_
_atom_site_aniso_label
_atom_site_aniso_U_11
_atom_site_aniso_U_22
_atom_site_aniso_U_33
_atom_site_aniso_U_23
_atom_site_aniso_U_13
_atom_site_aniso_U_12
Ni1 0.0337(3) 0.0496(3) 0.0301(3) -0.0029(2) 0.00202(18) 0.0003(2)
C1 0.0369(19) 0.042(2) 0.0341(19) 0.0018(15) 0.0036(15) -0.0014(15)
C2 0.0316(17) 0.0389(18) 0.0322(18) 0.0012(15) 0.0023(14) -0.0031(14)
C3 0.0370(19) 0.048(2) 0.039(2) 0.0094(16) 0.0070(16) -0.0047(15)
C4 0.0303(18) 0.056(2) 0.054(2) 0.0096(19) 0.0059(17) -0.0056(16)
C5 0.0386(19) 0.0356(19) 0.041(2) 0.0015(16) -0.0070(16) -0.0011(15)
C6 0.043(2) 0.066(3) 0.0304(19) 0.0066(18) 0.0078(16) -0.0019(17)
C7 0.0319(18) 0.064(2) 0.038(2) 0.0041(18) 0.0067(15) -0.0032(17)
C8 0.0335(18) 0.044(2) 0.0353(19) 0.0041(15) -0.0034(15) 0.0015(15)
C9 0.0415(19) 0.0416(19) 0.037(2) 0.0000(16) 0.0041(16) 0.0100(16)
C10 0.0343(18) 0.050(2) 0.045(2) -0.0004(17) 0.0034(16) 0.0098(16)
C11 0.0316(17) 0.045(2) 0.0290(17) -0.0015(15) 0.0017(14) 0.0009(14)
C12 0.0362(19) 0.041(2) 0.052(2) -0.0008(17) 0.0051(16) 0.0061(15)
C13 0.0293(18) 0.052(2) 0.066(3) 0.003(2) -0.0025(17) 0.0062(16)
C14 0.0357(19) 0.051(2) 0.0287(18) 0.0018(16) 0.0014(14) 0.0024(16)
C15 0.053(3) 0.068(3) 0.075(3) -0.020(3) -0.012(2) 0.008(2)
C16 0.071(4) 0.057(3) 0.149(6) -0.024(4) -0.033(4) 0.012(3)
C17 0.065(3) 0.052(3) 0.172(7) 0.022(4) -0.033(4) -0.001(2)
C18 0.042(2) 0.078(4) 0.105(4) 0.037(3) -0.019(3) -0.004(2)
C19 0.064(4) 0.116(5) 0.144(7) 0.083(5) -0.021(4) -0.023(4)
C20 0.065(4) 0.181(7) 0.085(5) 0.082(5) 0.003(3) -0.010(4)
C21 0.042(2) 0.137(5) 0.053(3) 0.037(3) 0.004(2) 0.007(3)
C22 0.080(4) 0.184(7) 0.032(3) 0.014(4) 0.017(2) 0.030(4)
C23 0.116(5) 0.153(6) 0.035(3) -0.015(3) 0.005(3) 0.049(4)
C24 0.081(3) 0.096(4) 0.041(2) -0.015(3) 0.001(2) 0.024(3)
C25 0.0285(19) 0.082(3) 0.042(2) 0.012(2) -0.0021(16) 0.0062(18)
C26 0.0255(18) 0.059(2) 0.066(3) 0.018(2) -0.0088(18) -0.0033(16)
N1 0.0367(16) 0.0516(19) 0.049(2) -0.0042(16) -0.0034(14) 0.0007(14)
N2 0.0457(18) 0.067(2) 0.0330(17) -0.0008(16) -0.0002(14) 0.0096(15)
O1 0.0330(13) 0.0706(18) 0.0353(14) 0.0028(12) 0.0026(11) 0.0017(11)
O2 0.0364(13) 0.0624(16) 0.0323(13) 0.0081(12) 0.0053(10) -0.0016(11)
O3 0.0466(15) 0.0459(14) 0.0568(17) 0.0122(13) -0.0141(12) -0.0048(12)
O4 0.0367(13) 0.0469(15) 0.0480(15) -0.0058(12) 0.0041(11) 0.0010(11)
O5 0.0312(13) 0.0539(15) 0.0565(17) 0.0041(13) 0.0016(11) 0.0044(11)
O1W 0.349(17) 0.073(6) 0.182(11) -0.021(6) 0.144(11) -0.022(8)

loop_
_atom_type_symbol
_atom_type_description
_atom_type_scat_dispersion_real
_atom_type_scat_dispersion_imag
_atom_type_scat_source
C C 0.0033 0.0016 'International Tables Vol C Tables 4.2.6.8 and 6.1.1.4'
H H 0.0000 0.0000 'International Tables Vol C Tables 4.2.6.8 and 6.1.1.4'
N N 0.0061 0.0033 'International Tables Vol C Tables 4.2.6.8 and 6.1.1.4'
O O 0.0106 0.0060 'International Tables Vol C Tables 4.2.6.8 and 6.1.1.4'
Ni Ni 0.3393 1.1124 'International Tables Vol C Tables 4.2.6.8 and 6.1.1.4'

loop_
_geom_angle_atom_site_label_1
_geom_angle_atom_site_label_2
_geom_angle_atom_site_label_3
_geom_angle
_geom_angle_site_symmetry_1
_geom_angle_site_symmetry_3
N1 Ni1 O4 102.78(11) . .
N1 Ni1 N2 80.91(13) . .
O4 Ni1 N2 98.22(11) . .
N1 Ni1 O2 92.16(10) . 4_465
O4 Ni1 O2 159.65(10) . 4_465
N2 Ni1 O2 97.72(11) . 4_465
N1 Ni1 O1 92.52(11) . 4_465
O4 Ni1 O1 102.13(10) . 4_465
N2 Ni1 O1 159.54(11) . 4_465
O2 Ni1 O1 62.98(9) 4_465 4_465
N1 Ni1 O5 164.05(10) . .
O4 Ni1 O5 63.10(9) . .
N2 Ni1 O5 93.38(12) . .
O2 Ni1 O5 103.40(9) 4_465 .
O1 Ni1 O5 97.61(10) 4_465 .
N1 Ni1 C14 133.60(12) . .
O4 Ni1 C14 31.57(10) . .
N2 Ni1 C14 95.17(12) . .
O2 Ni1 C14 133.94(11) 4_465 .
O1 Ni1 C14 103.24(11) 4_465 .
O5 Ni1 C14 31.60(10) . .
N1 Ni1 C1 92.23(11) . 4_465
O4 Ni1 C1 132.48(11) . 4_465
N2 Ni1 C1 128.81(12) . 4_465
O2 Ni1 C1 31.48(10) 4_465 4_465
O1 Ni1 C1 31.50(10) 4_465 4_465
O5 Ni1 C1 102.85(10) . 4_465
C14 Ni1 C1 123.20(11) . 4_465
O2 C1 O1 120.2(3) . .
O2 C1 C2 120.3(3) . .
O1 C1 C2 119.5(3) . .
O2 C1 Ni1 59.84(17) . 4_766
O1 C1 Ni1 60.35(18) . 4_766
C2 C1 Ni1 176.9(2) . 4_766
C7 C2 C3 119.2(3) . .
C7 C2 C1 119.5(3) . .
C3 C2 C1 121.3(3) . .
C4 C3 C2 120.0(3) . .
C5 C4 C3 119.5(3) . .
C6 C5 C4 121.2(3) . .
C6 C5 O3 117.1(3) . .
C4 C5 O3 121.6(3) . .
C5 C6 C7 119.6(3) . .
C2 C7 C6 120.5(3) . .
C9 C8 O3 117.6(3) . .
C9 C8 C13 120.8(3) . .
O3 C8 C13 121.5(3) . .
C8 C9 C10 119.1(3) . .
C11 C10 C9 121.0(3) . .
C10 C11 C12 119.0(3) . .
C10 C11 C14 120.7(3) . .
C12 C11 C14 120.2(3) . .
C13 C12 C11 120.3(3) . .
C12 C13 C8 119.5(3) . .
O4 C14 O5 120.3(3) . .
O4 C14 C11 119.1(3) . .
O5 C14 C11 120.4(3) . .
O4 C14 Ni1 58.22(17) . .
O5 C14 Ni1 62.32(18) . .
C11 C14 Ni1 171.5(2) . .
N1 C15 C16 121.7(5) . .
C17 C16 C15 119.8(6) . .
C16 C17 C18 121.1(5) . .
C26 C18 C17 115.6(5) . .
C26 C18 C19 117.2(6) . .
C17 C18 C19 127.2(6) . .
C20 C19 C18 122.4(6) . .
C19 C20 C21 122.6(6) . .
C22 C21 C25 116.0(5) . .
C22 C21 C20 126.5(6) . .
C25 C21 C20 117.4(6) . .
C23 C22 C21 120.7(5) . .
C22 C23 C24 119.7(6) . .
N2 C24 C23 122.3(5) . .
N2 C25 C21 122.7(5) . .
N2 C25 C26 117.4(4) . .
C21 C25 C26 119.9(4) . .
N1 C26 C18 122.9(5) . .
N1 C26 C25 116.7(3) . .
C18 C26 C25 120.5(5) . .
C15 N1 C26 118.9(4) . .
C15 N1 Ni1 128.6(3) . .
C26 N1 Ni1 112.3(3) . .
C24 N2 C25 118.6(4) . .
C24 N2 Ni1 129.5(3) . .
C25 N2 Ni1 111.5(3) . .
C1 O1 Ni1 88.1(2) . 4_766
C1 O2 Ni1 88.7(2) . 4_766
C8 O3 C5 117.0(3) . .
C14 O4 Ni1 90.2(2) . .
C14 O5 Ni1 86.1(2) . .

loop_
_geom_bond_atom_site_label_1
_geom_bond_atom_site_label_2
_geom_bond_distance
_geom_bond_site_symmetry_2
Ni1 N1 2.046(3) .
Ni1 O4 2.053(2) .
Ni1 N2 2.055(3) .
Ni1 O2 2.089(2) 4_465
Ni1 O1 2.100(2) 4_465
Ni1 O5 2.144(3) .
Ni1 C14 2.415(4) .
Ni1 C1 2.416(3) 4_465
C1 O2 1.262(4) .
C1 O1 1.263(4) .
C1 C2 1.491(5) .
C1 Ni1 2.416(3) 4_766
C2 C7 1.377(5) .
C2 C3 1.393(5) .
C3 C4 1.380(5) .
C4 C5 1.372(5) .
C5 C6 1.363(5) .
C5 O3 1.396(4) .
C6 C7 1.380(5) .
C8 C9 1.368(5) .
C8 O3 1.382(4) .
C8 C13 1.387(5) .
C9 C10 1.386(5) .
C10 C11 1.383(5) .
C11 C12 1.388(4) .
C11 C14 1.487(5) .
C12 C13 1.381(5) .
C14 O4 1.264(4) .
C14 O5 1.269(4) .
C15 N1 1.334(5) .
C15 C16 1.383(7) .
C16 C17 1.333(9) .
C17 C18 1.414(9) .
C18 C26 1.401(6) .
C18 C19 1.450(9) .
C19 C20 1.305(9) .
C20 C21 1.431(9) .
C21 C22 1.405(8) .
C21 C25 1.416(6) .
C22 C23 1.348(9) .
C23 C24 1.385(7) .
C24 N2 1.331(5) .
C25 N2 1.348(5) .
C25 C26 1.438(6) .
C26 N1 1.345(5) .
O1 Ni1 2.100(2) 4_766
O2 Ni1 2.089(2) 4_766
